data_7214918
loop_
_publ_author_name
'Jin, Juan'
'Bai, Fu-Quan'
'Li, Guang-Hua'
'Jia, Ming-Jun'
'Zhao, Jin-Jing'
'Jia, Hong-Li'
'Yu, Jie-Hui'
'Xu, Ji-Qing'

_publ_section_title
;
 Synthesis, structural characterization and photoluminescence property of
 four di(mono)acylhydrazidate-coordinated Cd2+ and Zn2+ compounds
;
_journal_issue 23
_journal_name_full CrystEngComm
_journal_page_first 8162
_journal_paper_doi 10.1039/c2ce26263k
_journal_volume 14
_journal_year 2012
_chemical_formula_sum 'C14 H12 N6 O6 Zn'
_chemical_formula_weight 425.67
_chemical_name_systematic
;
?
;
_space_group_IT_number 14
_symmetry_cell_setting monoclinic
_symmetry_space_group_name_Hall '-P 2ybc'
_symmetry_space_group_name_H-M 'P 1 21/c 1'
_atom_sites_solution_hydrogens geom
_atom_sites_solution_primary direct
_atom_sites_solution_secondary difmap
_audit_creation_method SHELXL-97
_cell_angle_alpha 90.00
_cell_angle_beta 100.58(3)
_cell_angle_gamma 90.00
_cell_formula_units_Z 2
_cell_length_a 12.805(3)
_cell_length_b 5.3901(11)
_cell_length_c 10.848(2)
_cell_measurement_reflns_used 1667
_cell_measurement_temperature 293(2)
_cell_measurement_theta_max 27.46
_cell_measurement_theta_min 3.24
_cell_volume 736.0(3)
_computing_cell_refinement PROCESS-AUTO
_computing_data_collection PROCESS-AUTO
_computing_data_reduction PROCESS-AUTO
_computing_structure_refinement 'SHELXL-97 (Sheldrick, 1997)'
_computing_structure_solution 'SHELXS-97 (Sheldrick, 1990)'
_diffrn_ambient_temperature 293(2)
_diffrn_detector_area_resol_mean 10.0
_diffrn_measured_fraction_theta_full 0.999
_diffrn_measured_fraction_theta_max 0.999
_diffrn_measurement_device_type 'Rigaku RAXIS-RAPID'
_diffrn_measurement_method w
_diffrn_radiation_monochromator graphite
_diffrn_radiation_source 'fine-focus sealed tube'
_diffrn_radiation_type MoK\a
_diffrn_radiation_wavelength 0.71073
_diffrn_reflns_av_R_equivalents 0.0286
_diffrn_reflns_av_sigmaI/netI 0.0234
_diffrn_reflns_limit_h_max 16
_diffrn_reflns_limit_h_min -16
_diffrn_reflns_limit_k_max 6
_diffrn_reflns_limit_k_min -6
_diffrn_reflns_limit_l_max 14
_diffrn_reflns_limit_l_min -14
_diffrn_reflns_number 6802
_diffrn_reflns_theta_full 27.46
_diffrn_reflns_theta_max 27.46
_diffrn_reflns_theta_min 3.24
_diffrn_standards_decay_% 0
_diffrn_standards_interval_count 0
_diffrn_standards_number 0
_exptl_absorpt_coefficient_mu 1.723
_exptl_absorpt_correction_T_max 0.842
_exptl_absorpt_correction_T_min 0.799
_exptl_absorpt_correction_type empirical
_exptl_absorpt_process_details
;
Process-auto', Higashi, T.(1995).Program for Absorption Correction.
Rigaku Corporation, Tokyo,Japan.
;
_exptl_crystal_colour yellow
_exptl_crystal_density_diffrn 1.921
_exptl_crystal_density_method 'not measured'
_exptl_crystal_description block
_exptl_crystal_F_000 432
_exptl_crystal_size_max 0.13
_exptl_crystal_size_mid 0.11
_exptl_crystal_size_min 0.10
_refine_diff_density_max 0.347
_refine_diff_density_min -0.269
_refine_diff_density_rms 0.058
_refine_ls_extinction_method none
_refine_ls_goodness_of_fit_ref 1.060
_refine_ls_hydrogen_treatment constr
_refine_ls_matrix_type full
_refine_ls_number_parameters 132
_refine_ls_number_reflns 1667
_refine_ls_number_restraints 0
_refine_ls_restrained_S_all 1.060
_refine_ls_R_factor_all 0.0299
_refine_ls_R_factor_gt 0.0249
_refine_ls_shift/su_max 0.000
_refine_ls_shift/su_mean 0.000
_refine_ls_structure_factor_coef Fsqd
_refine_ls_weighting_details 'calc w=1/[\s^2^(Fo^2^)+(0.0243P)^2^+0.5522P] where P=(Fo^2^+2Fc^2^)/3'
_refine_ls_weighting_scheme calc
_refine_ls_wR_factor_gt 0.0578
_refine_ls_wR_factor_ref 0.0597
_reflns_number_gt 1473
_reflns_number_total 1667
_reflns_threshold_expression >2sigma(I)
_cod_data_source_file c2ce26263k.txt
_cod_data_source_block 4
_cod_original_sg_symbol_H-M P2(1)/c
_cod_database_code 7214918

loop_
_symmetry_equiv_pos_as_xyz
'x, y, z'
'-x, y+1/2, -z+1/2'
'-x, -y, -z'
'x, -y-1/2, z-1/2'

loop_
_atom_site_label
_atom_site_type_symbol
_atom_site_fract_x
_atom_site_fract_y
_atom_site_fract_z
_atom_site_U_iso_or_equiv
_atom_site_adp_type
_atom_site_occupancy
_atom_site_symmetry_multiplicity
_atom_site_calc_flag
_atom_site_refinement_flags
Zn1 Zn 0.0000 0.0000 0.0000 0.01840(10) Uani 1 2 d S
O1 O 0.08106(9) -0.2516(2) -0.09540(12) 0.0203(3) Uani 1 1 d .
O2 O 0.50148(10) -0.2312(3) 0.08012(13) 0.0290(3) Uani 1 1 d .
OW1 O 0.00026(13) -0.2705(3) 0.14871(15) 0.0308(3) Uani 1 1 d .
N1 N 0.15624(11) 0.1044(3) 0.07632(14) 0.0183(3) Uani 1 1 d .
N2 N 0.24713(12) -0.3939(3) -0.09914(15) 0.0242(3) Uani 1 1 d .
N3 N 0.35532(12) -0.3734(3) -0.05108(15) 0.0249(4) Uani 1 1 d .
H3A H 0.3958 -0.4753 -0.0812 0.030 Uiso 1 1 calc R
C1 C 0.19450(14) 0.2829(3) 0.15718(18) 0.0228(4) Uani 1 1 d .
H1A H 0.1468 0.3890 0.1857 0.027 Uiso 1 1 calc R
C2 C 0.30291(15) 0.3173(4) 0.20078(18) 0.0245(4) Uani 1 1 d .
H2B H 0.3266 0.4461 0.2559 0.029 Uiso 1 1 calc R
C3 C 0.37425(14) 0.1599(4) 0.16181(17) 0.0229(4) Uani 1 1 d .
H3B H 0.4468 0.1789 0.1905 0.028 Uiso 1 1 calc R
C4 C 0.33550(14) -0.0302(3) 0.07787(17) 0.0196(4) Uani 1 1 d .
C5 C 0.22637(13) -0.0491(3) 0.03565(16) 0.0165(3) Uani 1 1 d .
C6 C 0.18446(13) -0.2393(3) -0.05621(16) 0.0179(3) Uani 1 1 d .
C7 C 0.40479(14) -0.2153(4) 0.03626(17) 0.0216(4) Uani 1 1 d .
H0A H 0.025(2) -0.266(5) 0.221(3) 0.038(7) Uiso 1 1 d .
H0 H -0.027(2) -0.403(6) 0.135(3) 0.057(9) Uiso 1 1 d .

loop_
_atom_site_aniso_label
_atom_site_aniso_U_11
_atom_site_aniso_U_22
_atom_site_aniso_U_33
_atom_site_aniso_U_23
_atom_site_aniso_U_13
_atom_site_aniso_U_12
Zn1 0.01122(14) 0.02117(16) 0.02209(16) -0.00487(12) 0.00112(10) 0.00158(12)
O1 0.0137(6) 0.0231(6) 0.0230(6) -0.0059(5) 0.0002(5) 0.0009(5)
O2 0.0144(6) 0.0349(8) 0.0357(8) -0.0020(6) -0.0008(5) 0.0067(6)
OW1 0.0431(9) 0.0237(8) 0.0220(8) 0.0023(6) -0.0031(6) -0.0082(7)
N1 0.0148(7) 0.0187(7) 0.0210(8) -0.0022(6) 0.0023(6) 0.0016(6)
N2 0.0176(7) 0.0258(8) 0.0283(9) -0.0070(7) 0.0021(6) 0.0031(7)
N3 0.0161(7) 0.0285(9) 0.0301(9) -0.0073(7) 0.0042(6) 0.0070(7)
C1 0.0204(9) 0.0223(9) 0.0256(9) -0.0039(8) 0.0037(7) 0.0028(8)
C2 0.0244(9) 0.0235(9) 0.0245(9) -0.0065(8) 0.0013(7) -0.0037(8)
C3 0.0148(8) 0.0293(10) 0.0232(9) -0.0017(8) -0.0002(7) -0.0033(8)
C4 0.0150(8) 0.0233(9) 0.0200(8) 0.0005(7) 0.0021(6) 0.0023(7)
C5 0.0153(8) 0.0166(8) 0.0171(8) 0.0013(6) 0.0017(6) 0.0019(7)
C6 0.0158(8) 0.0196(8) 0.0174(8) -0.0002(7) 0.0009(6) 0.0011(7)
C7 0.0172(8) 0.0256(10) 0.0217(9) 0.0025(7) 0.0029(7) 0.0038(8)

loop_
_atom_type_symbol
_atom_type_description
_atom_type_scat_dispersion_real
_atom_type_scat_dispersion_imag
_atom_type_scat_source
C C 0.0033 0.0016 'International Tables Vol C Tables 4.2.6.8 and 6.1.1.4'
H H 0.0000 0.0000 'International Tables Vol C Tables 4.2.6.8 and 6.1.1.4'
N N 0.0061 0.0033 'International Tables Vol C Tables 4.2.6.8 and 6.1.1.4'
O O 0.0106 0.0060 'International Tables Vol C Tables 4.2.6.8 and 6.1.1.4'
Zn Zn 0.2839 1.4301 'International Tables Vol C Tables 4.2.6.8 and 6.1.1.4'

loop_
_geom_angle_atom_site_label_1
_geom_angle_atom_site_label_2
_geom_angle_atom_site_label_3
_geom_angle
_geom_angle_site_symmetry_1
_geom_angle_site_symmetry_3
O1 Zn1 O1 180.00(7) 3 .
O1 Zn1 N1 81.10(5) 3 3
O1 Zn1 N1 98.90(5) . 3
O1 Zn1 N1 98.90(5) 3 .
O1 Zn1 N1 81.10(5) . .
N1 Zn1 N1 180.00(9) 3 .
O1 Zn1 OW1 90.06(6) 3 .
O1 Zn1 OW1 89.94(6) . .
N1 Zn1 OW1 89.10(6) 3 .
N1 Zn1 OW1 90.90(6) . .
O1 Zn1 OW1 89.94(6) 3 3
O1 Zn1 OW1 90.06(6) . 3
N1 Zn1 OW1 90.90(6) 3 3
N1 Zn1 OW1 89.10(6) . 3
OW1 Zn1 OW1 180.00(8) . 3
C6 O1 Zn1 111.63(10) . .
C1 N1 C5 118.03(15) . .
C1 N1 Zn1 131.47(12) . .
C5 N1 Zn1 110.45(11) . .
C6 N2 N3 116.88(15) . .
C7 N3 N2 128.48(16) . .
N1 C1 C2 122.81(17) . .
C3 C2 C1 119.49(17) . .
C2 C3 C4 118.51(17) . .
C5 C4 C3 118.83(16) . .
C5 C4 C7 118.58(16) . .
C3 C4 C7 122.56(16) . .
N1 C5 C4 122.29(16) . .
N1 C5 C6 117.95(15) . .
C4 C5 C6 119.76(16) . .
N2 C6 O1 120.16(16) . .
N2 C6 C5 121.34(16) . .
O1 C6 C5 118.51(15) . .
O2 C7 N3 122.18(17) . .
O2 C7 C4 123.16(17) . .
N3 C7 C4 114.64(16) . .

loop_
_geom_bond_atom_site_label_1
_geom_bond_atom_site_label_2
_geom_bond_distance
_geom_bond_site_symmetry_2
Zn1 O1 2.0934(12) 3
Zn1 O1 2.0934(12) .
Zn1 N1 2.0966(15) 3
Zn1 N1 2.0966(15) .
Zn1 OW1 2.1739(15) .
Zn1 OW1 2.1739(15) 3
O1 C6 1.316(2) .
O2 C7 1.245(2) .
N1 C1 1.333(2) .
N1 C5 1.353(2) .
N2 C6 1.301(2) .
N2 N3 1.392(2) .
N3 C7 1.344(3) .
C1 C2 1.394(3) .
C2 C3 1.369(3) .
C3 C4 1.400(3) .
C4 C5 1.392(2) .
C4 C7 1.461(2) .
C5 C6 1.461(2) .
